data_7708988
loop_
_publ_author_name
'Huynh, Han Vinh'
'Ong, Hong Lee'
'Ghatak, Kausani'

_publ_section_title
;
 Mixed NHC--thiolato complexes of palladium: understanding the formation
 of di-versus mononuclear complexes
;
_journal_name_full 'Dalton Transactions'
_journal_paper_doi 10.1039/D1DT03714E
_journal_year 2021
_chemical_formula_sum 'C23 H29 Br2 Cl3 N4 Pd'
_chemical_formula_weight 734.07
_space_group_crystal_system monoclinic
_space_group_IT_number 4
_space_group_name_Hall 'P 2yb'
_space_group_name_H-M_alt 'P 1 21 1'
_atom_sites_solution_hydrogens geom
_atom_sites_solution_primary Dual-space
_audit_creation_method SHELXL-2016/6
_audit_update_record
;
2021-11-01 deposited with the CCDC.	2021-11-25 downloaded from the CCDC.
;
_cell_angle_alpha 90
_cell_angle_beta 112.9470(10)
_cell_angle_gamma 90
_cell_formula_units_Z 2
_cell_length_a 10.6178(3)
_cell_length_b 11.6652(2)
_cell_length_c 11.9931(3)
_cell_measurement_reflns_used 9932
_cell_measurement_temperature 100(2)
_cell_measurement_theta_max 29.58
_cell_measurement_theta_min 2.54
_cell_volume 1367.90(6)
_computing_cell_refinement 'APEX3 v2016.1-0 (Bruker AXS)'
_computing_data_collection 'APEX3 (Bruker AXS)'
_computing_data_reduction 'SAINT V8.32B (Bruker AXS Inc., 2014)'
_computing_molecular_graphics 'Bruker SHELXTL'
_computing_publication_material 'Bruker SHELXTL'
_computing_structure_refinement 'SHELXL--2014 (Sheldrick 2014)'
_computing_structure_solution 'SHELXT--(Sheldrick 2015)'
_diffrn_ambient_temperature 100(2)
_diffrn_measured_fraction_theta_full 0.994
_diffrn_measured_fraction_theta_max 0.993
_diffrn_measurement_device_type 'Bruker D8 Venture'
_diffrn_measurement_method '\f and \w scans'
_diffrn_radiation_type MoK\a
_diffrn_radiation_wavelength 0.71073
_diffrn_reflns_av_R_equivalents 0.0189
_diffrn_reflns_av_unetI/netI 0.0517
_diffrn_reflns_Laue_measured_fraction_full 0.994
_diffrn_reflns_Laue_measured_fraction_max 0.993
_diffrn_reflns_limit_h_max 14
_diffrn_reflns_limit_h_min -14
_diffrn_reflns_limit_k_max 16
_diffrn_reflns_limit_k_min -15
_diffrn_reflns_limit_l_max 16
_diffrn_reflns_limit_l_min -16
_diffrn_reflns_number 14299
_diffrn_reflns_point_group_measured_fraction_full 0.995
_diffrn_reflns_point_group_measured_fraction_max 0.994
_diffrn_reflns_theta_full 25.242
_diffrn_reflns_theta_max 29.585
_diffrn_reflns_theta_min 3.458
_exptl_absorpt_coefficient_mu 3.912
_exptl_absorpt_correction_T_max 0.7459
_exptl_absorpt_correction_T_min 0.6438
_exptl_absorpt_correction_type multi-scan
_exptl_absorpt_process_details 'Sadabs, Sheldrick 2012)'
_exptl_crystal_colour Yellow
_exptl_crystal_density_diffrn 1.782
_exptl_crystal_density_meas ?
_exptl_crystal_density_method 'Not Measured'
_exptl_crystal_description Block
_exptl_crystal_F_000 724
_exptl_crystal_size_max 0.112
_exptl_crystal_size_mid 0.102
_exptl_crystal_size_min 0.072
_refine_diff_density_max 0.661
_refine_diff_density_min -0.751
_refine_diff_density_rms 0.083
_refine_ls_abs_structure_details
; 
 Refined as an inversion twin. 
;
_refine_ls_abs_structure_Flack 0.050(8)
_refine_ls_extinction_method none
_refine_ls_goodness_of_fit_ref 1.135
_refine_ls_hydrogen_treatment constr
_refine_ls_matrix_type full
_refine_ls_number_parameters 361
_refine_ls_number_reflns 7341
_refine_ls_number_restraints 116
_refine_ls_restrained_S_all 1.192
_refine_ls_R_factor_all 0.0259
_refine_ls_R_factor_gt 0.0248
_refine_ls_shift/su_max 0.005
_refine_ls_shift/su_mean 0.000
_refine_ls_structure_factor_coef Fsqd
_refine_ls_weighting_details 'w=1/[\s^2^(Fo^2^)+0.2973P] where P=(Fo^2^+2Fc^2^)/3'
_refine_ls_weighting_scheme calc
_refine_ls_wR_factor_gt 0.0658
_refine_ls_wR_factor_ref 0.0661
_reflns_Friedel_coverage 0.914
_reflns_Friedel_fraction_full 0.997
_reflns_Friedel_fraction_max 0.995
_reflns_number_gt 7111
_reflns_number_total 7341
_reflns_threshold_expression 'I > 2\s(I)'
_cod_data_source_file d1dt03714e2.cif
_cod_data_source_block J308
_cod_depositor_comments
;
The following automatic conversions were performed:

data item '_exptl_absorpt_correction_type' value 'Multi-scan' was
changed to 'multi-scan' in accordance with the
/home/data/users/saulius/crontab/automatic-downloads/rss-feeds/RSC/lib/dictionaries/cif_core.dic
dictionary named 'cif_core.dic' version 2.4.2 last updated on
2011-04-26.

data item '_exptl_crystal_density_meas' value 'Not Measured' was
changed to '?' -- the value is perceived as not measured.

Automatic conversion script
Id: cif_fix_values 7556 2019-12-06 15:28:31Z antanas 
;
_cod_original_sg_symbol_H-M 'P 21'
_cod_database_code 7708988
_shelx_shelxl_version_number 2016/6
_shelx_space_group_comment
; 
The symmetry employed for this shelxl refinement is uniquely defined 
by the following loop, which should always be used as a source of 
symmetry information in preference to the above space-group names. 
They are only intended as comments. 
;
_computing_bruker_data_scaling 'SADABS V2012/1 (Bruker AXS Inc.)'

loop_
_space_group_symop_operation_xyz
'x, y, z'
'-x, y+1/2, -z'

loop_
_atom_site_label
_atom_site_type_symbol
_atom_site_fract_x
_atom_site_fract_y
_atom_site_fract_z
_atom_site_U_iso_or_equiv
_atom_site_adp_type
_atom_site_occupancy
_atom_site_site_symmetry_order
_atom_site_calc_flag
_atom_site_refinement_flags_posn
_atom_site_refinement_flags_adp
_atom_site_refinement_flags_occupancy
_atom_site_disorder_assembly
_atom_site_disorder_group
Pd1 Pd 0.62360(3) 0.40974(3) 0.75879(2) 0.01506(7) Uani 1 1 d . . . . .
Br1 Br 0.61499(6) 0.57601(5) 0.87993(6) 0.02038(14) Uani 0.8421(19) 1 d D U P A 1
Br2 Br 0.65076(6) 0.23121(4) 0.66496(6) 0.02470(16) Uani 0.8421(19) 1 d D U P A 1
Br1A Br 0.6431(5) 0.5312(5) 0.9224(5) 0.0432(10) Uani 0.1579(19) 1 d D U P A 2
Br2A Br 0.6171(3) 0.2783(3) 0.5935(3) 0.0303(9) Uani 0.1579(19) 1 d D U P A 2
N1 N 0.8584(3) 0.5235(3) 0.7197(3) 0.0156(6) Uani 1 1 d . . . . .
N2 N 0.9318(3) 0.4130(3) 0.8790(3) 0.0166(6) Uani 1 1 d . . . . .
N3 N 0.3851(4) 0.2861(3) 0.7831(3) 0.0190(7) Uani 1 1 d . . . . .
N4 N 0.3141(3) 0.3998(3) 0.6281(3) 0.0181(6) Uani 1 1 d . . . . .
C1 C 0.8179(4) 0.4516(3) 0.7887(4) 0.0155(7) Uani 1 1 d . . . . .
C2 C 0.9997(4) 0.5322(3) 0.7676(4) 0.0157(7) Uani 1 1 d . . . . .
C3 C 1.0907(5) 0.5972(3) 0.7342(4) 0.0199(8) Uani 1 1 d . . . . .
H3 H 1.059016 0.647222 0.666330 0.024 Uiso 1 1 calc R U . . .
C4 C 1.2284(5) 0.5851(4) 0.8045(4) 0.0231(8) Uani 1 1 d . . . . .
H4 H 1.292474 0.626895 0.783063 0.028 Uiso 1 1 calc R U . . .
C5 C 1.2765(5) 0.5141(4) 0.9054(4) 0.0243(9) Uani 1 1 d . . . . .
H5 H 1.372108 0.508556 0.951317 0.029 Uiso 1 1 calc R U . . .
C6 C 1.1866(5) 0.4510(4) 0.9401(4) 0.0215(8) Uani 1 1 d . . . . .
H6 H 1.218879 0.402737 1.009349 0.026 Uiso 1 1 calc R U . . .
C7 C 1.0471(4) 0.4613(3) 0.8691(4) 0.0162(7) Uani 1 1 d . . . . .
C8 C 0.7583(4) 0.5882(4) 0.6166(4) 0.0200(8) Uani 1 1 d . . . . .
H8 H 0.665448 0.559456 0.605451 0.024 Uiso 1 1 calc R U . . .
C9 C 0.7771(5) 0.5630(4) 0.4987(4) 0.0259(9) Uani 1 1 d . . . . .
H9A H 0.702237 0.598164 0.430608 0.039 Uiso 1 1 calc R U . . .
H9B H 0.776645 0.479945 0.486355 0.039 Uiso 1 1 calc R U . . .
H9C H 0.864542 0.594881 0.503555 0.039 Uiso 1 1 calc R U . . .
C10 C 0.7618(5) 0.7148(4) 0.6464(4) 0.0280(10) Uani 1 1 d . . . . .
H10A H 0.684137 0.753500 0.584198 0.042 Uiso 1 1 calc R U . . .
H10B H 0.847387 0.748412 0.648778 0.042 Uiso 1 1 calc R U . . .
H10C H 0.756057 0.724304 0.725475 0.042 Uiso 1 1 calc R U . . .
C11 C 0.9264(5) 0.3404(4) 0.9770(4) 0.0216(8) Uani 1 1 d . . . . .
H11 H 0.827686 0.322494 0.956170 0.026 Uiso 1 1 calc R U . . .
C12 C 0.9987(5) 0.2253(4) 0.9829(5) 0.0298(10) Uani 1 1 d . . . . .
H12A H 0.994665 0.179516 1.049917 0.045 Uiso 1 1 calc R U . . .
H12B H 1.094487 0.239067 0.995899 0.045 Uiso 1 1 calc R U . . .
H12C H 0.953188 0.183780 0.906584 0.045 Uiso 1 1 calc R U . . .
C13 C 0.9767(5) 0.4040(5) 1.0971(4) 0.0305(9) Uani 1 1 d . . . . .
H13A H 0.975170 0.352275 1.160960 0.046 Uiso 1 1 calc R U . . .
H13B H 0.916985 0.469813 1.091025 0.046 Uiso 1 1 calc R U . . .
H13C H 1.070368 0.430920 1.116810 0.046 Uiso 1 1 calc R U . . .
C14 C 0.4271(4) 0.3655(4) 0.7225(4) 0.0189(8) Uani 1 1 d . . . . .
C15 C 0.2450(4) 0.2699(3) 0.7274(4) 0.0195(8) Uani 1 1 d . . . . .
C16 C 0.1562(5) 0.1972(4) 0.7543(5) 0.0268(10) Uani 1 1 d . . . . .
H16 H 0.187725 0.146889 0.821965 0.032 Uiso 1 1 calc R U . . .
C17 C 0.0197(6) 0.2023(4) 0.6770(5) 0.0337(12) Uani 1 1 d . . . . .
H17 H -0.044106 0.154375 0.692465 0.040 Uiso 1 1 calc R U . . .
C18 C -0.0277(5) 0.2762(4) 0.5763(5) 0.0337(12) Uani 1 1 d . . . . .
H18 H -0.122257 0.276895 0.525570 0.040 Uiso 1 1 calc R U . . .
C19 C 0.0616(5) 0.3487(4) 0.5493(5) 0.0290(10) Uani 1 1 d . . . . .
H19 H 0.030516 0.398807 0.481523 0.035 Uiso 1 1 calc R U . . .
C20 C 0.1982(5) 0.3430(3) 0.6275(4) 0.0215(9) Uani 1 1 d . . . . .
C21 C 0.4743(5) 0.2291(4) 0.8926(4) 0.0285(9) Uani 1 1 d . . . . .
H21A H 0.460655 0.145987 0.882980 0.043 Uiso 1 1 calc R U . . .
H21B H 0.452862 0.255108 0.960913 0.043 Uiso 1 1 calc R U . . .
H21C H 0.569680 0.247493 0.908066 0.043 Uiso 1 1 calc R U . . .
C22 C 0.3118(5) 0.4879(4) 0.5411(4) 0.0250(9) Uani 1 1 d . . . . .
H22A H 0.244871 0.547028 0.537845 0.038 Uiso 1 1 calc R U . . .
H22B H 0.286305 0.453259 0.460789 0.038 Uiso 1 1 calc R U . . .
H22C H 0.402700 0.522714 0.566059 0.038 Uiso 1 1 calc R U . . .
Cl1S Cl 0.59129(16) 0.28769(12) 0.37870(14) 0.0382(4) Uani 0.858(3) 1 d D U P B 1
Cl2S Cl 0.6584(3) 0.3971(3) 0.1936(2) 0.0520(6) Uani 0.858(3) 1 d D U P B 1
Cl3S Cl 0.4278(3) 0.47572(18) 0.2457(2) 0.0388(5) Uani 0.858(3) 1 d D U P B 1
C1S C 0.5231(7) 0.3540(6) 0.2369(6) 0.0402(9) Uani 0.858(3) 1 d D U P B 1
H1S H 0.461881 0.299035 0.175706 0.048 Uiso 0.858(3) 1 calc R U P B 1
Cl1A Cl 0.4707(11) 0.2620(8) 0.2206(9) 0.0407(14) Uani 0.142(3) 1 d D U P B 2
Cl2A Cl 0.6199(17) 0.3992(18) 0.1609(14) 0.0450(15) Uani 0.142(3) 1 d D U P B 2
Cl3A Cl 0.439(2) 0.4984(14) 0.2747(16) 0.0437(17) Uani 0.142(3) 1 d D U P B 2
C1A C 0.557(3) 0.388(2) 0.281(3) 0.0425(11) Uani 0.142(3) 1 d D U P B 2
H1A H 0.631211 0.377966 0.362738 0.051 Uiso 0.142(3) 1 calc R U P B 2

loop_
_atom_site_aniso_label
_atom_site_aniso_U_11
_atom_site_aniso_U_22
_atom_site_aniso_U_33
_atom_site_aniso_U_23
_atom_site_aniso_U_13
_atom_site_aniso_U_12
Pd1 0.01266(13) 0.01658(12) 0.01774(13) 0.00051(11) 0.00787(10) -0.00221(10)
Br1 0.0180(3) 0.0189(3) 0.0268(3) -0.0041(2) 0.0115(2) -0.0006(2)
Br2 0.0258(3) 0.0221(3) 0.0318(3) -0.0069(2) 0.0173(2) -0.0043(2)
Br1A 0.039(2) 0.050(2) 0.046(2) -0.0099(19) 0.0224(17) -0.0034(18)
Br2A 0.0267(15) 0.0349(16) 0.0318(17) -0.0078(14) 0.0142(13) -0.0060(12)
N1 0.0132(16) 0.0180(15) 0.0155(15) 0.0040(12) 0.0055(13) -0.0006(12)
N2 0.0147(14) 0.0184(13) 0.0182(13) 0.0016(15) 0.0079(11) -0.0027(15)
N3 0.0164(18) 0.0210(16) 0.0234(17) -0.0030(14) 0.0118(14) -0.0048(13)
N4 0.0160(15) 0.0154(15) 0.0252(15) -0.0015(14) 0.0103(13) -0.0004(13)
C1 0.0143(19) 0.0162(16) 0.0173(18) 0.0016(14) 0.0075(15) -0.0017(14)
C2 0.0173(19) 0.0153(16) 0.0184(18) -0.0032(14) 0.0113(15) -0.0010(13)
C3 0.022(2) 0.0193(19) 0.023(2) -0.0020(15) 0.0132(17) -0.0029(15)
C4 0.019(2) 0.0196(18) 0.035(2) -0.0043(18) 0.0149(18) -0.0051(16)
C5 0.015(2) 0.029(2) 0.029(2) -0.0111(18) 0.0091(17) -0.0045(16)
C6 0.018(2) 0.0217(18) 0.024(2) -0.0006(16) 0.0078(17) 0.0010(15)
C7 0.0150(19) 0.0148(16) 0.0208(19) -0.0009(15) 0.0090(15) -0.0030(14)
C8 0.018(2) 0.0231(19) 0.0178(18) 0.0056(15) 0.0057(15) -0.0018(15)
C9 0.033(3) 0.025(2) 0.0174(18) 0.0005(16) 0.0074(18) -0.0025(19)
C10 0.032(3) 0.024(2) 0.029(2) 0.0062(17) 0.013(2) 0.0071(18)
C11 0.024(2) 0.0223(19) 0.023(2) 0.0068(16) 0.0143(18) 0.0016(16)
C12 0.038(3) 0.021(2) 0.036(2) 0.0088(19) 0.020(2) 0.0051(19)
C13 0.033(2) 0.035(2) 0.0232(19) 0.004(2) 0.0116(18) 0.002(2)
C14 0.018(2) 0.0189(17) 0.023(2) -0.0038(15) 0.0113(17) -0.0031(15)
C15 0.016(2) 0.0200(18) 0.026(2) -0.0094(16) 0.0124(16) -0.0040(14)
C16 0.024(2) 0.028(2) 0.039(3) -0.007(2) 0.024(2) -0.0048(17)
C17 0.029(3) 0.034(2) 0.050(3) -0.020(2) 0.029(2) -0.014(2)
C18 0.013(2) 0.036(2) 0.053(3) -0.023(2) 0.013(2) -0.0034(17)
C19 0.016(2) 0.028(2) 0.039(3) -0.010(2) 0.008(2) 0.0011(17)
C20 0.018(2) 0.0195(18) 0.030(2) -0.0097(16) 0.0120(18) -0.0032(15)
C21 0.028(2) 0.035(2) 0.025(2) 0.006(2) 0.0122(19) -0.002(2)
C22 0.026(2) 0.0211(19) 0.026(2) 0.0039(17) 0.0081(19) 0.0002(16)
Cl1S 0.0330(8) 0.0298(7) 0.0385(8) 0.0093(6) -0.0006(6) -0.0047(5)
Cl2S 0.0612(15) 0.0433(9) 0.0619(14) 0.0018(12) 0.0353(11) -0.0003(12)
Cl3S 0.0396(9) 0.0333(10) 0.0349(11) 0.0021(7) 0.0051(8) 0.0042(8)
C1S 0.0432(17) 0.0341(16) 0.0420(17) 0.0027(15) 0.0152(15) -0.0003(15)
Cl1A 0.041(2) 0.037(2) 0.042(2) 0.000(2) 0.015(2) -0.001(2)
Cl2A 0.049(3) 0.035(2) 0.049(3) 0.004(2) 0.017(2) 0.002(2)
Cl3A 0.046(3) 0.036(3) 0.042(3) 0.003(3) 0.010(3) 0.002(3)
C1A 0.0447(18) 0.0353(17) 0.0443(18) 0.0035(17) 0.0139(17) 0.0000(17)

loop_
_atom_type_symbol
_atom_type_description
_atom_type_scat_dispersion_real
_atom_type_scat_dispersion_imag
_atom_type_scat_source
C C 0.0033 0.0016 'International Tables Vol C Tables 4.2.6.8 and 6.1.1.4'
H H 0.0000 0.0000 'International Tables Vol C Tables 4.2.6.8 and 6.1.1.4'
Br Br -0.2901 2.4595 'International Tables Vol C Tables 4.2.6.8 and 6.1.1.4'
Cl Cl 0.1484 0.1585 'International Tables Vol C Tables 4.2.6.8 and 6.1.1.4'
N N 0.0061 0.0033 'International Tables Vol C Tables 4.2.6.8 and 6.1.1.4'
Pd Pd -0.9988 1.0072 'International Tables Vol C Tables 4.2.6.8 and 6.1.1.4'

loop_
_geom_angle_atom_site_label_1
_geom_angle_atom_site_label_2
_geom_angle_atom_site_label_3
_geom_angle
_geom_angle_site_symmetry_1
_geom_angle_site_symmetry_3
_geom_angle_publ_flag
C1 Pd1 C14 177.87(17) . . ?
C1 Pd1 Br1A 87.41(16) . . ?
C14 Pd1 Br1A 94.62(16) . . ?
C1 Pd1 Br2 89.55(11) . . ?
C14 Pd1 Br2 88.89(12) . . ?
C1 Pd1 Br1 88.56(11) . . ?
C14 Pd1 Br1 93.19(12) . . ?
Br2 Pd1 Br1 172.00(2) . . ?
C1 Pd1 Br2A 89.96(14) . . ?
C14 Pd1 Br2A 88.04(14) . . ?
Br1A Pd1 Br2A 176.65(16) . . ?
C1 N1 C2 110.0(3) . . ?
C1 N1 C8 121.8(3) . . ?
C2 N1 C8 128.0(3) . . ?
C1 N2 C7 109.8(3) . . ?
C1 N2 C11 122.2(3) . . ?
C7 N2 C11 127.7(3) . . ?
C14 N3 C15 110.5(4) . . ?
C14 N3 C21 124.4(4) . . ?
C15 N3 C21 125.1(4) . . ?
C14 N4 C20 111.0(4) . . ?
C14 N4 C22 124.7(4) . . ?
C20 N4 C22 124.2(4) . . ?
N2 C1 N1 107.3(3) . . ?
N2 C1 Pd1 126.7(3) . . ?
N1 C1 Pd1 126.0(3) . . ?
N1 C2 C7 106.4(3) . . ?
N1 C2 C3 132.6(4) . . ?
C7 C2 C3 121.0(4) . . ?
C4 C3 C2 117.0(4) . . ?
C4 C3 H3 121.5 . . ?
C2 C3 H3 121.5 . . ?
C3 C4 C5 122.3(4) . . ?
C3 C4 H4 118.8 . . ?
C5 C4 H4 118.8 . . ?
C4 C5 C6 120.9(4) . . ?
C4 C5 H5 119.5 . . ?
C6 C5 H5 119.5 . . ?
C5 C6 C7 117.4(4) . . ?
C5 C6 H6 121.3 . . ?
C7 C6 H6 121.3 . . ?
C2 C7 N2 106.5(3) . . ?
C2 C7 C6 121.4(4) . . ?
N2 C7 C6 132.2(4) . . ?
N1 C8 C10 110.8(4) . . ?
N1 C8 C9 111.3(4) . . ?
C10 C8 C9 113.8(4) . . ?
N1 C8 H8 106.8 . . ?
C10 C8 H8 106.8 . . ?
C9 C8 H8 106.8 . . ?
C8 C9 H9A 109.5 . . ?
C8 C9 H9B 109.5 . . ?
H9A C9 H9B 109.5 . . ?
C8 C9 H9C 109.5 . . ?
H9A C9 H9C 109.5 . . ?
H9B C9 H9C 109.5 . . ?
C8 C10 H10A 109.5 . . ?
C8 C10 H10B 109.5 . . ?
H10A C10 H10B 109.5 . . ?
C8 C10 H10C 109.5 . . ?
H10A C10 H10C 109.5 . . ?
H10B C10 H10C 109.5 . . ?
N2 C11 C13 111.6(4) . . ?
N2 C11 C12 111.5(3) . . ?
C13 C11 C12 113.5(4) . . ?
N2 C11 H11 106.6 . . ?
C13 C11 H11 106.6 . . ?
C12 C11 H11 106.6 . . ?
C11 C12 H12A 109.5 . . ?
C11 C12 H12B 109.5 . . ?
H12A C12 H12B 109.5 . . ?
C11 C12 H12C 109.5 . . ?
H12A C12 H12C 109.5 . . ?
H12B C12 H12C 109.5 . . ?
C11 C13 H13A 109.5 . . ?
C11 C13 H13B 109.5 . . ?
H13A C13 H13B 109.5 . . ?
C11 C13 H13C 109.5 . . ?
H13A C13 H13C 109.5 . . ?
H13B C13 H13C 109.5 . . ?
N4 C14 N3 106.3(4) . . ?
N4 C14 Pd1 127.6(3) . . ?
N3 C14 Pd1 125.8(3) . . ?
N3 C15 C20 106.7(4) . . ?
N3 C15 C16 131.8(4) . . ?
C20 C15 C16 121.5(4) . . ?
C17 C16 C15 116.4(5) . . ?
C17 C16 H16 121.8 . . ?
C15 C16 H16 121.8 . . ?
C16 C17 C18 122.1(4) . . ?
C16 C17 H17 119.0 . . ?
C18 C17 H17 119.0 . . ?
C19 C18 C17 121.4(5) . . ?
C19 C18 H18 119.3 . . ?
C17 C18 H18 119.3 . . ?
C20 C19 C18 116.0(5) . . ?
C20 C19 H19 122.0 . . ?
C18 C19 H19 122.0 . . ?
C19 C20 N4 132.0(4) . . ?
C19 C20 C15 122.5(4) . . ?
N4 C20 C15 105.5(4) . . ?
N3 C21 H21A 109.5 . . ?
N3 C21 H21B 109.5 . . ?
H21A C21 H21B 109.5 . . ?
N3 C21 H21C 109.5 . . ?
H21A C21 H21C 109.5 . . ?
H21B C21 H21C 109.5 . . ?
N4 C22 H22A 109.5 . . ?
N4 C22 H22B 109.5 . . ?
H22A C22 H22B 109.5 . . ?
N4 C22 H22C 109.5 . . ?
H22A C22 H22C 109.5 . . ?
H22B C22 H22C 109.5 . . ?
Cl1S C1S Cl3S 109.1(4) . . ?
Cl1S C1S Cl2S 109.5(4) . . ?
Cl3S C1S Cl2S 109.6(4) . . ?
Cl1S C1S H1S 109.6 . . ?
Cl3S C1S H1S 109.6 . . ?
Cl2S C1S H1S 109.6 . . ?
Cl1A C1A Cl3A 110.5(17) . . ?
Cl1A C1A Cl2A 91.7(14) . . ?
Cl3A C1A Cl2A 112.8(18) . . ?
Cl1A C1A H1A 113.4 . . ?
Cl3A C1A H1A 113.4 . . ?
Cl2A C1A H1A 113.4 . . ?

loop_
_geom_bond_atom_site_label_1
_geom_bond_atom_site_label_2
_geom_bond_distance
_geom_bond_site_symmetry_2
_geom_bond_publ_flag
Pd1 C1 2.012(4) . ?
Pd1 C14 2.025(4) . ?
Pd1 Br1A 2.363(4) . ?
Pd1 Br2 2.4372(6) . ?
Pd1 Br1 2.4462(6) . ?
Pd1 Br2A 2.486(3) . ?
N1 C1 1.359(5) . ?
N1 C2 1.385(5) . ?
N1 C8 1.485(5) . ?
N2 C1 1.348(5) . ?
N2 C7 1.395(5) . ?
N2 C11 1.468(5) . ?
N3 C14 1.356(5) . ?
N3 C15 1.385(6) . ?
N3 C21 1.447(6) . ?
N4 C14 1.349(5) . ?
N4 C20 1.394(5) . ?
N4 C22 1.459(6) . ?
C2 C7 1.393(6) . ?
C2 C3 1.404(6) . ?
C3 C4 1.381(6) . ?
C3 H3 0.9500 . ?
C4 C5 1.389(7) . ?
C4 H4 0.9500 . ?
C5 C6 1.391(6) . ?
C5 H5 0.9500 . ?
C6 C7 1.396(6) . ?
C6 H6 0.9500 . ?
C8 C10 1.517(6) . ?
C8 C9 1.532(6) . ?
C8 H8 1.0000 . ?
C9 H9A 0.9800 . ?
C9 H9B 0.9800 . ?
C9 H9C 0.9800 . ?
C10 H10A 0.9800 . ?
C10 H10B 0.9800 . ?
C10 H10C 0.9800 . ?
C11 C13 1.520(7) . ?
C11 C12 1.535(6) . ?
C11 H11 1.0000 . ?
C12 H12A 0.9800 . ?
C12 H12B 0.9800 . ?
C12 H12C 0.9800 . ?
C13 H13A 0.9800 . ?
C13 H13B 0.9800 . ?
C13 H13C 0.9800 . ?
C15 C20 1.395(6) . ?
C15 C16 1.397(6) . ?
C16 C17 1.384(7) . ?
C16 H16 0.9500 . ?
C17 C18 1.408(8) . ?
C17 H17 0.9500 . ?
C18 C19 1.399(7) . ?
C18 H18 0.9500 . ?
C19 C20 1.389(7) . ?
C19 H19 0.9500 . ?
C21 H21A 0.9800 . ?
C21 H21B 0.9800 . ?
C21 H21C 0.9800 . ?
C22 H22A 0.9800 . ?
C22 H22B 0.9800 . ?
C22 H22C 0.9800 . ?
Cl1S C1S 1.748(7) . ?
Cl2S C1S 1.780(7) . ?
Cl3S C1S 1.770(7) . ?
C1S H1S 1.0000 . ?
Cl1A C1A 1.73(2) . ?
Cl2A C1A 1.81(2) . ?
Cl3A C1A 1.77(2) . ?
C1A H1A 1.0000 . ?

loop_
_geom_torsion_atom_site_label_1
_geom_torsion_atom_site_label_2
_geom_torsion_atom_site_label_3
_geom_torsion_atom_site_label_4
_geom_torsion
_geom_torsion_site_symmetry_1
_geom_torsion_site_symmetry_2
_geom_torsion_site_symmetry_3
_geom_torsion_site_symmetry_4
_geom_torsion_publ_flag
C7 N2 C1 N1 0.6(5) . . . . ?
C11 N2 C1 N1 174.9(4) . . . . ?
C7 N2 C1 Pd1 179.8(3) . . . . ?
C11 N2 C1 Pd1 -5.9(6) . . . . ?
C2 N1 C1 N2 -0.9(4) . . . . ?
C8 N1 C1 N2 -175.7(4) . . . . ?
C2 N1 C1 Pd1 179.9(3) . . . . ?
C8 N1 C1 Pd1 5.2(5) . . . . ?
C1 N1 C2 C7 0.8(4) . . . . ?
C8 N1 C2 C7 175.2(4) . . . . ?
C1 N1 C2 C3 -177.2(4) . . . . ?
C8 N1 C2 C3 -2.9(7) . . . . ?
N1 C2 C3 C4 179.5(4) . . . . ?
C7 C2 C3 C4 1.7(6) . . . . ?
C2 C3 C4 C5 -1.3(6) . . . . ?
C3 C4 C5 C6 0.2(7) . . . . ?
C4 C5 C6 C7 0.5(6) . . . . ?
N1 C2 C7 N2 -0.4(4) . . . . ?
C3 C2 C7 N2 177.9(4) . . . . ?
N1 C2 C7 C6 -179.3(4) . . . . ?
C3 C2 C7 C6 -1.0(6) . . . . ?
C1 N2 C7 C2 -0.1(5) . . . . ?
C11 N2 C7 C2 -174.0(4) . . . . ?
C1 N2 C7 C6 178.6(4) . . . . ?
C11 N2 C7 C6 4.7(7) . . . . ?
C5 C6 C7 C2 -0.1(6) . . . . ?
C5 C6 C7 N2 -178.7(4) . . . . ?
C1 N1 C8 C10 108.7(4) . . . . ?
C2 N1 C8 C10 -65.1(5) . . . . ?
C1 N1 C8 C9 -123.6(4) . . . . ?
C2 N1 C8 C9 62.7(5) . . . . ?
C1 N2 C11 C13 -110.5(5) . . . . ?
C7 N2 C11 C13 62.7(6) . . . . ?
C1 N2 C11 C12 121.4(5) . . . . ?
C7 N2 C11 C12 -65.4(6) . . . . ?
C20 N4 C14 N3 0.3(5) . . . . ?
C22 N4 C14 N3 177.8(4) . . . . ?
C20 N4 C14 Pd1 174.5(3) . . . . ?
C22 N4 C14 Pd1 -8.0(6) . . . . ?
C15 N3 C14 N4 -0.2(4) . . . . ?
C21 N3 C14 N4 -178.5(4) . . . . ?
C15 N3 C14 Pd1 -174.5(3) . . . . ?
C21 N3 C14 Pd1 7.2(6) . . . . ?
C14 N3 C15 C20 0.0(4) . . . . ?
C21 N3 C15 C20 178.3(4) . . . . ?
C14 N3 C15 C16 178.9(4) . . . . ?
C21 N3 C15 C16 -2.8(7) . . . . ?
N3 C15 C16 C17 -179.1(4) . . . . ?
C20 C15 C16 C17 -0.4(6) . . . . ?
C15 C16 C17 C18 0.3(7) . . . . ?
C16 C17 C18 C19 -0.1(7) . . . . ?
C17 C18 C19 C20 0.0(7) . . . . ?
C18 C19 C20 N4 178.8(4) . . . . ?
C18 C19 C20 C15 -0.1(6) . . . . ?
C14 N4 C20 C19 -179.3(4) . . . . ?
C22 N4 C20 C19 3.1(7) . . . . ?
C14 N4 C20 C15 -0.3(5) . . . . ?
C22 N4 C20 C15 -177.9(4) . . . . ?
N3 C15 C20 C19 179.3(4) . . . . ?
C16 C15 C20 C19 0.3(6) . . . . ?
N3 C15 C20 N4 0.2(4) . . . . ?
C16 C15 C20 N4 -178.8(4) . . . . ?
